data_7211609
loop_
_publ_author_name
'Wang, Zhao-Xi'
'Wu, Qiong-Fang'
'Liu, Hong-Jiang'
'Shao, Min'
'Xiao, Hong-Ping'
'Li, Ming-Xing'

_publ_section_title
;
 2D and 3D lanthanide coordination polymers constructed from
 benzimidazole-5,6-dicarboxylic acid and sulfate bridged secondary
 building units
;
_journal_issue 4
_journal_name_full CrystEngComm
_journal_page_first 1139
_journal_paper_doi 10.1039/b910701k
_journal_volume 12
_journal_year 2010
_chemical_formula_moiety 'C18 H14 N4 O15 S Sm2'
_chemical_formula_sum 'C18 H14 N4 O15 S Sm2'
_chemical_formula_weight 859.12
_chemical_name_systematic
;
?
;
_space_group_IT_number 2
_symmetry_cell_setting triclinic
_symmetry_space_group_name_Hall '-P 1'
_symmetry_space_group_name_H-M 'P -1'
_atom_sites_solution_hydrogens geom
_atom_sites_solution_primary direct
_atom_sites_solution_secondary difmap
_audit_creation_method SHELXL-97
_cell_angle_alpha 91.4250(10)
_cell_angle_beta 107.6770(10)
_cell_angle_gamma 118.2570(10)
_cell_formula_units_Z 2
_cell_length_a 9.4730(11)
_cell_length_b 9.8689(11)
_cell_length_c 14.2483(16)
_cell_measurement_reflns_used 2794
_cell_measurement_temperature 293(2)
_cell_measurement_theta_max 23.31
_cell_measurement_theta_min 1.86
_cell_volume 1095.1(2)
_computing_cell_refinement 'SAINT (Bruker, 2002)'
_computing_data_collection 'SMART (Bruker, 2002)'
_computing_data_reduction 'SAINT (Bruker, 2002)'
_computing_molecular_graphics 'SHELXTL(Bruker, 2002)'
_computing_publication_material 'SHELXTL(Bruker, 2002)'
_computing_structure_refinement 'SHELXL97 (Sheldrick, 1997)'
_computing_structure_solution 'SHELXS97 (Sheldrick, 1997)'
_diffrn_ambient_temperature 293(2)
_diffrn_measured_fraction_theta_full 0.981
_diffrn_measured_fraction_theta_max 0.981
_diffrn_measurement_device_type 'Bruker APEX area-detector diffractometer'
_diffrn_measurement_method '\f and \w scans'
_diffrn_radiation_monochromator graphite
_diffrn_radiation_source 'fine-focus sealed tube'
_diffrn_radiation_type MoK\a
_diffrn_radiation_wavelength 0.71073
_diffrn_reflns_av_R_equivalents 0.0183
_diffrn_reflns_av_sigmaI/netI 0.0311
_diffrn_reflns_limit_h_max 11
_diffrn_reflns_limit_h_min -7
_diffrn_reflns_limit_k_max 11
_diffrn_reflns_limit_k_min -11
_diffrn_reflns_limit_l_max 12
_diffrn_reflns_limit_l_min -17
_diffrn_reflns_number 5906
_diffrn_reflns_theta_full 25.50
_diffrn_reflns_theta_max 25.50
_diffrn_reflns_theta_min 2.39
_exptl_absorpt_coefficient_mu 5.500
_exptl_absorpt_correction_T_max 0.438
_exptl_absorpt_correction_T_min 0.339
_exptl_absorpt_correction_type multi-scan
_exptl_absorpt_process_details '(SADABS; Bruker, 2002)'
_exptl_crystal_colour 'Light yellow'
_exptl_crystal_density_diffrn 2.605
_exptl_crystal_density_method 'not measured'
_exptl_crystal_description Sheet
_exptl_crystal_F_000 820
_exptl_crystal_size_max 0.21
_exptl_crystal_size_mid 0.17
_exptl_crystal_size_min 0.15
_refine_diff_density_max 0.840
_refine_diff_density_min -1.611
_refine_diff_density_rms 0.169
_refine_ls_extinction_method none
_refine_ls_goodness_of_fit_ref 1.149
_refine_ls_hydrogen_treatment constr
_refine_ls_matrix_type full
_refine_ls_number_parameters 361
_refine_ls_number_reflns 3992
_refine_ls_number_restraints 0
_refine_ls_restrained_S_all 1.149
_refine_ls_R_factor_all 0.0287
_refine_ls_R_factor_gt 0.0272
_refine_ls_shift/su_max 0.001
_refine_ls_shift/su_mean 0.000
_refine_ls_structure_factor_coef Fsqd
_refine_ls_weighting_details 'calc w=1/[\s^2^(Fo^2^)+(0.0381P)^2^+2.1043P] where P=(Fo^2^+2Fc^2^)/3'
_refine_ls_weighting_scheme calc
_refine_ls_wR_factor_gt 0.0730
_refine_ls_wR_factor_ref 0.0740
_reflns_number_gt 3780
_reflns_number_total 3992
_reflns_threshold_expression I>2\s(I)
_cod_data_source_file b910701k.txt
_cod_data_source_block Sm
_cod_depositor_comments
;
The following automatic conversions were performed:

'_symmetry_cell_setting' value 'Triclinic' changed to 'triclinic'
according to /home/saulius/struct/CIF-dictionaries/cif_core.dic
dictionary named 'cif_core.dic' version 2.4.2 from
2011-04-26.

'_exptl_absorpt_correction_type' value 'Multi-scan'
changed to 'multi-scan' according to
/home/saulius/struct/CIF-dictionaries/cif_core.dic dictionary named
'cif_core.dic' version 2.4.2 from 2011-04-26.

Automatic conversion script
Id: cif_fix_values 1891 2012-01-12 08:04:46Z andrius 
;
_cod_database_code 7211609

loop_
_symmetry_equiv_pos_as_xyz
'x, y, z'
'-x, -y, -z'

loop_
_atom_site_label
_atom_site_type_symbol
_atom_site_fract_x
_atom_site_fract_y
_atom_site_fract_z
_atom_site_U_iso_or_equiv
_atom_site_adp_type
_atom_site_occupancy
_atom_site_symmetry_multiplicity
_atom_site_calc_flag
_atom_site_refinement_flags
C1 C 0.2873(6) 0.6250(5) -0.2434(3) 0.0128(9) Uani 1 1 d .
C2 C 0.1641(6) 0.4567(5) -0.2889(3) 0.0136(9) Uani 1 1 d .
C3 C 0.0422(6) 0.4192(5) -0.3835(4) 0.0165(10) Uani 1 1 d .
H3 H 0.0263 0.4959 -0.4136 0.020 Uiso 1 1 calc R
C4 C -0.0556(6) 0.2625(6) -0.4318(3) 0.0169(10) Uani 1 1 d .
C5 C -0.2241(7) 0.0329(6) -0.5355(4) 0.0267(12) Uani 1 1 d .
H5 H -0.3045 -0.0427 -0.5933 0.032 Uiso 1 1 calc R
C6 C -0.0322(6) 0.1461(6) -0.3874(4) 0.0196(10) Uani 1 1 d .
C7 C 0.0896(6) 0.1830(6) -0.2932(4) 0.0198(10) Uani 1 1 d .
H7 H 0.1064 0.1057 -0.2645 0.024 Uiso 1 1 calc R
C8 C 0.1864(6) 0.3380(5) -0.2424(3) 0.0133(9) Uani 1 1 d .
C9 C 0.3222(6) 0.3753(5) -0.1410(3) 0.0132(9) Uani 1 1 d .
C10 C 0.0877(6) 0.4639(5) 0.1403(3) 0.0143(9) Uani 1 1 d .
C11 C 0.1838(6) 0.5007(5) 0.2512(4) 0.0145(9) Uani 1 1 d .
C12 C 0.1475(6) 0.3764(5) 0.3011(4) 0.0168(10) Uani 1 1 d .
H12 H 0.0704 0.2731 0.2668 0.020 Uiso 1 1 calc R
C13 C 0.2312(6) 0.4133(6) 0.4041(4) 0.0168(10) Uani 1 1 d .
C14 C 0.3441(6) 0.4192(6) 0.5645(4) 0.0170(10) Uani 1 1 d .
H14 H 0.3699 0.3842 0.6239 0.020 Uiso 1 1 calc R
C15 C 0.3406(6) 0.5684(6) 0.4578(4) 0.0171(10) Uani 1 1 d .
C16 C 0.3751(6) 0.6942(6) 0.4083(4) 0.0184(10) Uani 1 1 d .
H16 H 0.4455 0.7977 0.4434 0.022 Uiso 1 1 calc R
C17 C 0.2997(6) 0.6580(5) 0.3043(3) 0.0138(9) Uani 1 1 d .
C18 C 0.3464(6) 0.7910(5) 0.2500(3) 0.0151(9) Uani 1 1 d .
N1 N -0.1792(6) 0.1856(5) -0.5262(3) 0.0253(10) Uani 1 1 d .
H1 H -0.2201 0.2274 -0.5709 0.030 Uiso 1 1 calc R
N2 N -0.1426(6) 0.0021(5) -0.4546(4) 0.0292(11) Uani 1 1 d .
N3 N 0.4092(6) 0.5672(5) 0.5589(3) 0.0208(9) Uani 1 1 d .
N4 N 0.2359(5) 0.3230(5) 0.4751(3) 0.0200(9) Uani 1 1 d .
H4 H 0.1793 0.2221 0.4643 0.024 Uiso 1 1 calc R
O1 O 0.3155(5) 0.7262(4) -0.2968(2) 0.0203(7) Uani 1 1 d .
O2 O 0.3767(4) 0.6667(4) -0.1491(2) 0.0181(7) Uani 1 1 d .
O3 O 0.2927(4) 0.3997(4) -0.0633(2) 0.0180(7) Uani 1 1 d .
O4 O 0.4518(4) 0.3696(4) -0.1402(3) 0.0216(8) Uani 1 1 d .
O5 O 0.1488(4) 0.4359(4) 0.0800(3) 0.0196(7) Uani 1 1 d .
O6 O -0.0527(4) 0.4599(4) 0.1145(3) 0.0230(8) Uani 1 1 d .
O7 O 0.3149(4) 0.7660(4) 0.1553(2) 0.0184(7) Uani 1 1 d .
O8 O 0.4155(5) 0.9284(4) 0.2970(3) 0.0261(8) Uani 1 1 d .
O9 O 0.2779(4) 0.8676(4) -0.0131(3) 0.0187(7) Uani 1 1 d .
O10 O 0.3574(4) 0.9588(4) -0.1560(3) 0.0208(7) Uani 1 1 d .
O11 O 0.1154(4) 0.9565(4) -0.1327(3) 0.0214(8) Uani 1 1 d .
O12 O 0.4025(4) 1.1355(4) -0.0163(3) 0.0192(7) Uani 1 1 d .
O13 O 0.3392(5) 1.1685(5) 0.2914(3) 0.0306(9) Uani 1 1 d .
H13B H 0.4278 1.2496 0.3316 0.037 Uiso 1 1 d R
H13A H 0.2977 1.0938 0.3213 0.037 Uiso 1 1 d R
O14 O 0.2556(6) 1.2119(5) 0.0938(3) 0.0397(11) Uani 1 1 d .
H14B H 0.2845 1.2581 0.0475 0.048 Uiso 1 1 d R
H14A H 0.2786 1.2745 0.1453 0.048 Uiso 1 1 d R
O15 O 0.0897(5) 0.8986(5) 0.1156(3) 0.0352(10) Uani 1 1 d .
H15A H 0.0451 0.7995 0.1076 0.042 Uiso 1 1 d R
H15B H 0.0867 0.9482 0.1639 0.042 Uiso 1 1 d R
S1 S 0.28330(14) 0.97730(12) -0.08372(8) 0.0124(2) Uani 1 1 d .
Sm1 Sm 0.32338(3) 0.63780(2) 0.009784(16) 0.01070(8) Uani 1 1 d .
Sm2 Sm 0.40250(3) 1.06522(3) 0.157469(17) 0.01303(9) Uani 1 1 d .

loop_
_atom_site_aniso_label
_atom_site_aniso_U_11
_atom_site_aniso_U_22
_atom_site_aniso_U_33
_atom_site_aniso_U_23
_atom_site_aniso_U_13
_atom_site_aniso_U_12
C1 0.016(2) 0.014(2) 0.009(2) 0.0034(18) 0.0046(18) 0.0085(19)
C2 0.013(2) 0.015(2) 0.013(2) 0.0024(18) 0.0040(19) 0.0065(19)
C3 0.018(2) 0.015(2) 0.015(2) 0.0054(19) 0.003(2) 0.010(2)
C4 0.018(2) 0.019(2) 0.009(2) 0.0040(19) 0.0008(19) 0.008(2)
C5 0.023(3) 0.015(2) 0.016(3) -0.004(2) -0.011(2) 0.001(2)
C6 0.020(2) 0.013(2) 0.016(3) 0.0021(19) 0.002(2) 0.003(2)
C7 0.022(3) 0.018(2) 0.016(3) 0.006(2) 0.001(2) 0.010(2)
C8 0.016(2) 0.015(2) 0.009(2) 0.0033(18) 0.0037(18) 0.0080(19)
C9 0.015(2) 0.009(2) 0.011(2) 0.0019(17) 0.0018(19) 0.0051(18)
C10 0.014(2) 0.013(2) 0.010(2) 0.0020(17) -0.0013(18) 0.0054(19)
C11 0.013(2) 0.019(2) 0.013(2) 0.0073(19) 0.0056(19) 0.0088(19)
C12 0.016(2) 0.013(2) 0.020(3) 0.0055(19) 0.005(2) 0.0068(19)
C13 0.019(2) 0.017(2) 0.015(2) 0.0057(19) 0.008(2) 0.009(2)
C14 0.024(3) 0.023(2) 0.011(2) 0.0110(19) 0.008(2) 0.015(2)
C15 0.017(2) 0.020(2) 0.015(2) 0.0036(19) 0.005(2) 0.011(2)
C16 0.021(2) 0.015(2) 0.018(3) 0.0042(19) 0.007(2) 0.008(2)
C17 0.015(2) 0.014(2) 0.011(2) 0.0051(18) 0.0023(19) 0.0073(19)
C18 0.016(2) 0.019(2) 0.009(2) 0.0049(18) 0.0013(18) 0.011(2)
N1 0.024(2) 0.019(2) 0.017(2) 0.0044(17) -0.0070(18) 0.0079(19)
N2 0.032(3) 0.013(2) 0.024(3) 0.0028(18) -0.003(2) 0.0046(19)
N3 0.028(2) 0.024(2) 0.014(2) 0.0067(17) 0.0101(18) 0.014(2)
N4 0.025(2) 0.016(2) 0.019(2) 0.0103(17) 0.0088(18) 0.0093(18)
O1 0.0287(19) 0.0153(17) 0.0128(17) 0.0076(13) 0.0056(15) 0.0089(15)
O2 0.0210(17) 0.0158(16) 0.0120(17) 0.0026(13) 0.0033(14) 0.0067(14)
O3 0.0251(18) 0.0191(17) 0.0126(17) 0.0049(13) 0.0055(14) 0.0141(15)
O4 0.0181(18) 0.0294(19) 0.0162(18) 0.0043(15) -0.0003(14) 0.0149(16)
O5 0.0220(18) 0.0190(17) 0.0174(18) 0.0040(14) 0.0096(15) 0.0085(15)
O6 0.0141(17) 0.033(2) 0.0197(19) 0.0054(15) 0.0014(15) 0.0132(16)
O7 0.0252(18) 0.0173(17) 0.0131(17) 0.0093(13) 0.0089(14) 0.0097(15)
O8 0.039(2) 0.0146(18) 0.0189(19) 0.0062(14) 0.0070(17) 0.0113(16)
O9 0.0237(18) 0.0184(17) 0.0163(18) 0.0084(14) 0.0058(15) 0.0129(15)
O10 0.0238(19) 0.0284(19) 0.0134(18) 0.0042(14) 0.0076(15) 0.0151(16)
O11 0.0136(17) 0.0259(18) 0.0208(19) 0.0024(15) -0.0010(14) 0.0114(15)
O12 0.0180(17) 0.0120(16) 0.0193(19) 0.0010(14) 0.0018(15) 0.0044(14)
O13 0.036(2) 0.029(2) 0.024(2) -0.0023(16) 0.0108(18) 0.0145(18)
O14 0.057(3) 0.050(3) 0.046(3) 0.031(2) 0.033(2) 0.043(2)
O15 0.024(2) 0.030(2) 0.050(3) 0.0039(19) 0.0163(19) 0.0112(18)
S1 0.0132(5) 0.0115(5) 0.0100(5) 0.0026(4) 0.0015(4) 0.0060(4)
Sm1 0.01083(13) 0.01122(13) 0.00848(14) 0.00337(9) 0.00149(10) 0.00550(10)
Sm2 0.01465(14) 0.01166(14) 0.01231(14) 0.00436(9) 0.00434(10) 0.00650(11)

loop_
_atom_type_symbol
_atom_type_description
_atom_type_scat_dispersion_real
_atom_type_scat_dispersion_imag
_atom_type_scat_source
C C 0.0033 0.0016 'International Tables Vol C Tables 4.2.6.8 and 6.1.1.4'
H H 0.0000 0.0000 'International Tables Vol C Tables 4.2.6.8 and 6.1.1.4'
N N 0.0061 0.0033 'International Tables Vol C Tables 4.2.6.8 and 6.1.1.4'
O O 0.0106 0.0060 'International Tables Vol C Tables 4.2.6.8 and 6.1.1.4'
S S 0.1246 0.1234 'International Tables Vol C Tables 4.2.6.8 and 6.1.1.4'
Sm Sm -0.1638 3.4418 'International Tables Vol C Tables 4.2.6.8 and 6.1.1.4'

loop_
_geom_angle_atom_site_label_1
_geom_angle_atom_site_label_2
_geom_angle_atom_site_label_3
_geom_angle
_geom_angle_site_symmetry_1
_geom_angle_site_symmetry_3
O1 C1 O2 119.0(4) . .
O1 C1 C2 120.8(4) . .
O2 C1 C2 119.9(4) . .
O1 C1 Sm2 61.6(2) . 2_675
O2 C1 Sm2 58.5(2) . 2_675
C2 C1 Sm2 164.7(3) . 2_675
C3 C2 C8 121.1(4) . .
C3 C2 C1 117.9(4) . .
C8 C2 C1 120.4(4) . .
C2 C3 C4 117.4(4) . .
C2 C3 H3 121.3 . .
C4 C3 H3 121.3 . .
N1 C4 C3 132.9(4) . .
N1 C4 C6 105.2(4) . .
C3 C4 C6 121.8(4) . .
N2 C5 N1 113.0(4) . .
N2 C5 H5 123.5 . .
N1 C5 H5 123.5 . .
C7 C6 N2 129.9(5) . .
C7 C6 C4 121.0(4) . .
N2 C6 C4 109.0(4) . .
C6 C7 C8 118.4(4) . .
C6 C7 H7 120.8 . .
C8 C7 H7 120.8 . .
C7 C8 C2 120.2(4) . .
C7 C8 C9 117.1(4) . .
C2 C8 C9 122.5(4) . .
O4 C9 O3 124.7(4) . .
O4 C9 C8 116.9(4) . .
O3 C9 C8 118.2(4) . .
O6 C10 O5 124.5(4) . .
O6 C10 C11 115.9(4) . .
O5 C10 C11 119.6(4) . .
C12 C11 C17 121.1(4) . .
C12 C11 C10 117.6(4) . .
C17 C11 C10 121.1(4) . .
C13 C12 C11 116.8(4) . .
C13 C12 H12 121.6 . .
C11 C12 H12 121.6 . .
N4 C13 C12 132.7(4) . .
N4 C13 C15 104.7(4) . .
C12 C13 C15 122.5(4) . .
N3 C14 N4 112.6(4) . .
N3 C14 H14 123.7 . .
N4 C14 H14 123.7 . .
N3 C15 C16 130.0(5) . .
N3 C15 C13 109.0(4) . .
C16 C15 C13 120.9(4) . .
C17 C16 C15 117.0(4) . .
C17 C16 H16 121.5 . .
C15 C16 H16 121.5 . .
C16 C17 C11 121.5(4) . .
C16 C17 C18 117.4(4) . .
C11 C17 C18 121.1(4) . .
O8 C18 O7 119.5(4) . .
O8 C18 C17 119.8(4) . .
O7 C18 C17 120.7(4) . .
O8 C18 Sm2 54.9(2) . .
O7 C18 Sm2 65.1(2) . .
C17 C18 Sm2 170.2(3) . .
C5 N1 C4 107.4(4) . .
C5 N1 H1 126.3 . .
C4 N1 H1 126.3 . .
C5 N2 C6 105.4(4) . .
C14 N3 C15 105.4(4) . .
C14 N4 C13 108.2(4) . .
C14 N4 H4 125.9 . .
C13 N4 H4 125.9 . .
C1 O1 Sm2 93.2(3) . 2_675
C1 O2 Sm1 137.3(3) . .
C1 O2 Sm2 95.8(3) . 2_675
Sm1 O2 Sm2 116.64(13) . 2_675
C9 O3 Sm1 127.3(3) . .
C9 O4 Sm1 132.9(3) . 2_665
C10 O5 Sm1 121.7(3) . .
C10 O6 Sm1 146.5(3) . 2_565
C18 O7 Sm1 149.9(3) . .
C18 O7 Sm2 89.0(3) . .
Sm1 O7 Sm2 114.28(12) . .
C18 O8 Sm2 100.3(3) . .
S1 O9 Sm1 140.0(2) . .
S1 O9 Sm2 99.05(16) . .
Sm1 O9 Sm2 112.79(12) . .
S1 O10 Sm2 138.9(2) . 2_675
S1 O12 Sm1 133.8(2) . 2_675
S1 O12 Sm2 101.00(16) . .
Sm1 O12 Sm2 113.60(12) 2_675 .
Sm2 O13 H13B 112.0 . .
Sm2 O13 H13A 106.6 . .
H13B O13 H13A 112.1 . .
Sm2 O14 H14B 113.1 . .
Sm2 O14 H14A 105.0 . .
H14B O14 H14A 113.2 . .
Sm2 O15 H15A 119.4 . .
Sm2 O15 H15B 95.0 . .
H15A O15 H15B 119.4 . .
O11 S1 O10 111.9(2) . .
O11 S1 O9 110.7(2) . .
O10 S1 O9 110.8(2) . .
O11 S1 O12 110.9(2) . .
O10 S1 O12 109.0(2) . .
O9 S1 O12 103.2(2) . .
O11 S1 Sm2 111.21(16) . .
O10 S1 Sm2 136.80(14) . .
O9 S1 Sm2 53.81(14) . .
O12 S1 Sm2 51.96(14) . .
O6 Sm1 O5 79.22(12) 2_565 .
O6 Sm1 O3 82.04(12) 2_565 .
O5 Sm1 O3 73.95(12) . .
O6 Sm1 O4 157.28(13) 2_565 2_665
O5 Sm1 O4 81.83(12) . 2_665
O3 Sm1 O4 80.76(11) . 2_665
O6 Sm1 O7 105.34(12) 2_565 .
O5 Sm1 O7 72.64(11) . .
O3 Sm1 O7 143.59(11) . .
O4 Sm1 O7 80.57(12) 2_665 .
O6 Sm1 O2 75.05(12) 2_565 .
O5 Sm1 O2 138.26(11) . .
O3 Sm1 O2 70.41(11) . .
O4 Sm1 O2 112.51(12) 2_665 .
O7 Sm1 O2 145.97(11) . .
O6 Sm1 O12 127.46(12) 2_565 2_675
O5 Sm1 O12 153.06(12) . 2_675
O3 Sm1 O12 109.98(12) . 2_675
O4 Sm1 O12 72.85(12) 2_665 2_675
O7 Sm1 O12 93.86(11) . 2_675
O2 Sm1 O12 63.08(11) . 2_675
O6 Sm1 O9 73.57(12) 2_565 .
O5 Sm1 O9 118.59(11) . .
O3 Sm1 O9 148.96(11) . .
O4 Sm1 O9 127.23(12) 2_665 .
O7 Sm1 O9 63.63(11) . .
O2 Sm1 O9 84.73(11) . .
O12 Sm1 O9 72.40(11) 2_675 .
O10 Sm2 O8 83.48(13) 2_675 .
O10 Sm2 O14 140.92(13) 2_675 .
O8 Sm2 O14 133.56(14) . .
O10 Sm2 O15 139.48(13) 2_675 .
O8 Sm2 O15 82.89(14) . .
O14 Sm2 O15 69.34(15) . .
O10 Sm2 O13 133.46(12) 2_675 .
O8 Sm2 O13 68.71(13) . .
O14 Sm2 O13 68.45(14) . .
O15 Sm2 O13 74.68(14) . .
O10 Sm2 O2 74.48(12) 2_675 2_675
O8 Sm2 O2 127.92(12) . 2_675
O14 Sm2 O2 71.84(13) . 2_675
O15 Sm2 O2 141.09(13) . 2_675
O13 Sm2 O2 93.65(12) . 2_675
O10 Sm2 O12 82.26(11) 2_675 .
O8 Sm2 O12 160.02(11) . .
O14 Sm2 O12 64.26(13) . .
O15 Sm2 O12 99.10(13) . .
O13 Sm2 O12 131.11(12) . .
O2 Sm2 O12 60.71(10) 2_675 .
O10 Sm2 O1 68.37(12) 2_675 2_675
O8 Sm2 O1 77.51(11) . 2_675
O14 Sm2 O1 103.30(14) . 2_675
O15 Sm2 O1 143.51(13) . 2_675
O13 Sm2 O1 69.61(12) . 2_675
O2 Sm2 O1 50.60(10) 2_675 2_675
O12 Sm2 O1 109.77(10) . 2_675
O10 Sm2 O9 76.75(11) 2_675 .
O8 Sm2 O9 109.73(11) . .
O14 Sm2 O9 96.72(13) . .
O15 Sm2 O9 72.39(13) . .
O13 Sm2 O9 146.93(12) . .
O2 Sm2 O9 110.08(11) 2_675 .
O12 Sm2 O9 53.18(10) . .
O1 Sm2 O9 143.43(11) 2_675 .
O10 Sm2 O7 72.57(11) 2_675 .
O8 Sm2 O7 50.58(11) . .
O14 Sm2 O7 136.86(14) . .
O15 Sm2 O7 69.30(12) . .
O13 Sm2 O7 111.16(12) . .
O2 Sm2 O7 146.92(11) 2_675 .
O12 Sm2 O7 111.35(10) . .
O1 Sm2 O7 117.18(10) 2_675 .
O9 Sm2 O7 59.15(10) . .
O10 Sm2 C1 72.19(12) 2_675 2_675
O8 Sm2 C1 102.63(12) . 2_675
O14 Sm2 C1 85.41(14) . 2_675
O15 Sm2 C1 148.21(13) . 2_675
O13 Sm2 C1 78.29(13) . 2_675
O2 Sm2 C1 25.77(11) 2_675 2_675
O12 Sm2 C1 86.21(11) . 2_675
O1 Sm2 C1 25.13(11) 2_675 2_675
O9 Sm2 C1 131.60(12) . 2_675
O7 Sm2 C1 137.68(11) . 2_675
O10 Sm2 C18 78.92(12) 2_675 .
O8 Sm2 C18 24.83(12) . .
O14 Sm2 C18 139.58(14) . .
O15 Sm2 C18 72.87(14) . .
O13 Sm2 C18 88.38(13) . .
O2 Sm2 C18 145.03(12) 2_675 .
O12 Sm2 C18 137.11(12) . .
O1 Sm2 C18 98.46(11) 2_675 .
O9 Sm2 C18 84.96(12) . .
O7 Sm2 C18 25.91(12) . .
C1 Sm2 C18 123.02(12) 2_675 .

loop_
_geom_bond_atom_site_label_1
_geom_bond_atom_site_label_2
_geom_bond_distance
_geom_bond_site_symmetry_2
C1 O1 1.248(5) .
C1 O2 1.282(5) .
C1 C2 1.480(6) .
C1 Sm2 2.933(5) 2_675
C2 C3 1.383(6) .
C2 C8 1.430(6) .
C3 C4 1.388(7) .
C3 H3 0.9300 .
C4 N1 1.381(6) .
C4 C6 1.400(7) .
C5 N2 1.310(7) .
C5 N1 1.349(7) .
C5 H5 0.9300 .
C6 C7 1.379(7) .
C6 N2 1.395(6) .
C7 C8 1.385(7) .
C7 H7 0.9300 .
C8 C9 1.508(6) .
C9 O4 1.251(6) .
C9 O3 1.266(6) .
C10 O6 1.249(6) .
C10 O5 1.262(6) .
C10 C11 1.497(6) .
C11 C12 1.385(6) .
C11 C17 1.418(6) .
C12 C13 1.382(7) .
C12 H12 0.9300 .
C13 N4 1.370(6) .
C13 C15 1.401(7) .
C14 N3 1.305(6) .
C14 N4 1.341(6) .
C14 H14 0.9300 .
C15 N3 1.392(6) .
C15 C16 1.395(7) .
C16 C17 1.386(7) .
C16 H16 0.9300 .
C17 C18 1.492(6) .
C18 O8 1.250(6) .
C18 O7 1.280(6) .
C18 Sm2 2.930(5) .
N1 H1 0.8600 .
N4 H4 0.8600 .
O1 Sm2 2.585(3) 2_675
O2 Sm1 2.460(3) .
O2 Sm2 2.513(3) 2_675
O3 Sm1 2.395(3) .
O4 Sm1 2.397(3) 2_665
O5 Sm1 2.385(3) .
O6 Sm1 2.336(3) 2_565
O7 Sm1 2.444(3) .
O7 Sm2 2.659(3) .
O8 Sm2 2.436(3) .
O9 S1 1.490(3) .
O9 Sm1 2.512(3) .
O9 Sm2 2.636(3) .
O10 S1 1.462(4) .
O10 Sm2 2.402(3) 2_675
O11 S1 1.438(3) .
O12 S1 1.494(3) .
O12 Sm1 2.470(3) 2_675
O12 Sm2 2.588(4) .
O13 Sm2 2.494(4) .
O13 H13B 0.8500 .
O13 H13A 0.8500 .
O14 Sm2 2.462(4) .
O14 H14B 0.8500 .
O14 H14A 0.8500 .
O15 Sm2 2.471(4) .
O15 H15A 0.8500 .
O15 H15B 0.8499 .
S1 Sm2 3.2256(12) .
Sm1 O6 2.336(3) 2_565
Sm1 O4 2.397(3) 2_665
Sm1 O12 2.470(3) 2_675
Sm2 O10 2.402(3) 2_675
Sm2 O2 2.513(3) 2_675
Sm2 O1 2.585(3) 2_675
Sm2 C1 2.933(5) 2_675

loop_
_geom_hbond_atom_site_label_D
_geom_hbond_atom_site_label_H
_geom_hbond_atom_site_label_A
_geom_hbond_distance_DH
_geom_hbond_distance_HA
_geom_hbond_distance_DA
_geom_hbond_angle_DHA
_geom_hbond_site_symmetry_A
N1 H1 O1 0.86 2.00 2.825(5) 161.7 2_564
N4 H4 N2 0.86 2.06 2.876(6) 157.1 2
O13 H13B N3 0.85 1.96 2.789(6) 165.2 2_676
O13 H13A N2 0.85 2.67 3.401(6) 144.9 2_565
O14 H14B O3 0.85 2.13 2.938(5) 158.8 1_565
O15 H15B O11 0.85 2.44 2.963(5) 120.4 2_575
O15 H15A O7 0.85 2.62 2.921(5) 102.3 .
O15 H15B O13 0.85 2.45 3.011(6) 124.5 .
